data_2219135
loop_
_publ_author_name
'Jiang, Zhengjing'
'Tang, Guodong'
'Li, Rongqing'
'Zhang, Yu'

_publ_section_title
;
 <i>catena</i>-Poly[bis[octakis(dimethyl sulfoxide)praseodymium(III)]
 hexa-\m~3~-sulfido-dodeca-\m~2~-sulfido-hexasulfidohexasilverhexamolybdenum]
;
_journal_coeditor_code PV2090
_journal_issue 8
_journal_name_full 'Acta Crystallographica Section E'
_journal_page_first m1100
_journal_page_last m1101
_journal_paper_doi 10.1107/S1600536808023696
_journal_volume 64
_journal_year 2008
_chemical_formula_iupac '[Pr (C2 H6 O S)8]2 [Mo6 Ag6 S24]'
_chemical_formula_moiety '2(C16 H48 O8 Pr S8 3+), Ag6 Mo6 S24 6-'
_chemical_formula_sum 'C32 H96 Ag6 Mo6 O16 Pr2 S40'
_chemical_formula_weight 3524.17
_chemical_name_systematic
;
<i>catena</i>-Poly[bis[octakis(dimethyl sulfoxide)praseodymium(III)]
hexa-\m~3~-sulfido-dodeca-\m~2~-sulfido-hexasulfidohexasilverhexamolybdenum]
;
_space_group_IT_number 2
_symmetry_cell_setting triclinic
_symmetry_space_group_name_Hall '-P 1'
_symmetry_space_group_name_H-M 'P -1'
_atom_sites_solution_hydrogens geom
_atom_sites_solution_primary direct
_atom_sites_solution_secondary difmap
_audit_creation_method SHELXL-97
_cell_angle_alpha 89.912(2)
_cell_angle_beta 89.768(3)
_cell_angle_gamma 87.616(3)
_cell_formula_units_Z 2
_cell_length_a 15.1808(15)
_cell_length_b 17.6200(17)
_cell_length_c 19.960(2)
_cell_measurement_reflns_used 19555
_cell_measurement_temperature 291(2)
_cell_measurement_theta_max 25.5
_cell_measurement_theta_min 2.11
_cell_volume 5334.3(9)
_computing_cell_refinement 'SAINT (Bruker, 2004)'
_computing_data_collection 'APEX2 (Bruker, 2004)'
_computing_data_reduction 'SAINT (Bruker, 2004)'
_computing_molecular_graphics 'SHELXL97 (Sheldrick, 2008)'
_computing_publication_material 'SHELXL97 (Sheldrick, 2008) and PLATON (Spek, 2003)'
_computing_structure_refinement 'SHELXL97 (Sheldrick, 2008)'
_computing_structure_solution 'SHELXS97 (Sheldrick, 2008)'
_diffrn_ambient_temperature 291(2)
_diffrn_measured_fraction_theta_full 0.983
_diffrn_measured_fraction_theta_max 0.983
_diffrn_measurement_device_type 'Bruker SMART ApexII CCD'
_diffrn_measurement_method 'phi and omega scans'
_diffrn_radiation_monochromator graphite
_diffrn_radiation_source 'fine-focus sealed tube'
_diffrn_radiation_type MoK\a
_diffrn_radiation_wavelength 0.71073
_diffrn_reflns_av_R_equivalents 0.0400
_diffrn_reflns_av_sigmaI/netI 0.0496
_diffrn_reflns_limit_h_max 18
_diffrn_reflns_limit_h_min -18
_diffrn_reflns_limit_k_max 21
_diffrn_reflns_limit_k_min -21
_diffrn_reflns_limit_l_max 21
_diffrn_reflns_limit_l_min -24
_diffrn_reflns_number 63226
_diffrn_reflns_theta_full 25.50
_diffrn_reflns_theta_max 25.50
_diffrn_reflns_theta_min 1.16
_exptl_absorpt_coefficient_mu 3.471
_exptl_absorpt_correction_T_max 0.435
_exptl_absorpt_correction_T_min 0.375
_exptl_absorpt_correction_type multi-scan
_exptl_absorpt_process_details '(SADABS; Bruker, 2000)'
_exptl_crystal_colour black-red
_exptl_crystal_density_diffrn 2.194
_exptl_crystal_density_method 'not measured'
_exptl_crystal_description block
_exptl_crystal_F_000 3416
_exptl_crystal_size_max 0.30
_exptl_crystal_size_mid 0.26
_exptl_crystal_size_min 0.24
_refine_diff_density_max 0.873
_refine_diff_density_min -1.556
_refine_ls_extinction_method none
_refine_ls_goodness_of_fit_ref 1.028
_refine_ls_hydrogen_treatment constr
_refine_ls_matrix_type fullcycle
_refine_ls_number_parameters 951
_refine_ls_number_reflns 19555
_refine_ls_number_restraints 0
_refine_ls_restrained_S_all 1.028
_refine_ls_R_factor_all 0.0645
_refine_ls_R_factor_gt 0.0490
_refine_ls_shift/su_max 0.000
_refine_ls_shift/su_mean 0.000
_refine_ls_structure_factor_coef Fsqd
_refine_ls_weighting_details 'calc w=1/[\s^2^(Fo^2^)+(0.0700P)^2^] where P=(Fo^2^+2Fc^2^)/3'
_refine_ls_weighting_scheme calc
_refine_ls_wR_factor_gt 0.1065
_refine_ls_wR_factor_ref 0.1108
_reflns_number_gt 16163
_reflns_number_total 19555
_reflns_threshold_expression >2sigma(I)
_cod_data_source_file pv2090.cif
_cod_data_source_block I
_cod_depositor_comments
;
The following automatic conversions were performed:
'_symmetry_cell_setting' value 'Triclinic' changed to 'triclinic'
according to '/home/saulius/struct/CIF-dictionaries/cif_core.dic'
dictionary named 'cif_core.dic' version 2.4.1 from 2010-06-29.

Automatic conversion script
Id: cif_fix_enum 1527 2010-12-29 10:47:43Z saulius 

The following automatic conversions were performed:

'_symmetry_cell_setting' value 'Triclinic' changed to 'triclinic'
according to /home/saulius/struct/CIF-dictionaries/cif_core.dic
dictionary named 'cif_core.dic' version 2.4.1 from 2010-06-29.

Automatic conversion script
Id: cif_fix_values 1715 2011-07-08 13:25:40Z adriana 
;
_cod_original_cell_volume 5334.4(9)
_cod_original_sg_symbol_H-M 'P-1   '
_cod_database_code 2219135
_cod_database_fobs_code 2219135

loop_
_symmetry_equiv_pos_as_xyz
'x, y, z'
'-x, -y, -z'

loop_
_atom_site_type_symbol
_atom_site_label
_atom_site_fract_x
_atom_site_fract_y
_atom_site_fract_z
_atom_site_U_iso_or_equiv
_atom_site_adp_type
_atom_site_calc_flag
_atom_site_refinement_flags
_atom_site_occupancy
Ag Ag1 0.78546(3) 0.27180(3) 0.04430(3) 0.02200(10) Uani d . 1
Ag Ag2 0.87061(3) 0.43334(3) 0.18316(2) 0.01931(10) Uani d . 1
Ag Ag3 0.84246(3) 0.37447(3) 0.38218(2) 0.02125(10) Uani d . 1
Ag Ag4 0.70699(3) 0.22873(3) 0.54426(3) 0.02098(10) Uani d . 1
Ag Ag5 0.62965(3) 0.06681(3) 0.68251(2) 0.01838(10) Uani d . 1
Ag Ag6 0.65666(3) 0.12879(3) 0.88251(3) 0.02199(10) Uani d . 1
C C1 0.8958(5) 0.9234(5) -0.0213(4) 0.0334(18) Uani d . 1
H H1A 0.9466 0.9536 -0.0169 0.050 Uiso calc R 1
H H1B 0.8691 0.9328 -0.0643 0.050 Uiso calc R 1
H H1C 0.9133 0.8705 -0.0177 0.050 Uiso calc R 1
C C2 0.8145(4) 1.0521(4) 0.0348(4) 0.0246(14) Uani d . 1
H H2A 0.7557 1.0702 0.0239 0.037 Uiso calc R 1
H H2B 0.8540 1.0653 -0.0006 0.037 Uiso calc R 1
H H2C 0.8325 1.0749 0.0758 0.037 Uiso calc R 1
C C3 0.9335(5) 1.1728(5) 0.2546(5) 0.045(2) Uani d . 1
H H3A 0.9868 1.1415 0.2563 0.068 Uiso calc R 1
H H3B 0.9344 1.2104 0.2893 0.068 Uiso calc R 1
H H3C 0.9293 1.1975 0.2117 0.068 Uiso calc R 1
C C4 0.7575(5) 1.1766(4) 0.2372(5) 0.0369(19) Uani d . 1
H H4A 0.7282 1.1535 0.2004 0.055 Uiso calc R 1
H H4B 0.7824 1.2230 0.2225 0.055 Uiso calc R 1
H H4C 0.7158 1.1874 0.2726 0.055 Uiso calc R 1
C C5 0.5570(6) 1.0542(4) 0.1992(4) 0.0377(19) Uani d . 1
H H5A 0.6021 1.0742 0.2270 0.056 Uiso calc R 1
H H5B 0.5083 1.0403 0.2268 0.056 Uiso calc R 1
H H5C 0.5374 1.0922 0.1675 0.056 Uiso calc R 1
C C6 0.5746(4) 1.0049(4) 0.0764(3) 0.0239(14) Uani d . 1
H H6A 0.5765 1.0593 0.0754 0.036 Uiso calc R 1
H H6B 0.5165 0.9901 0.0648 0.036 Uiso calc R 1
H H6C 0.6165 0.9835 0.0448 0.036 Uiso calc R 1
C C7 0.6163(5) 1.0313(4) 0.4018(4) 0.0328(17) Uani d . 1
H H7A 0.6447 1.0789 0.4000 0.049 Uiso calc R 1
H H7B 0.5959 1.0225 0.4467 0.049 Uiso calc R 1
H H7C 0.5670 1.0327 0.3717 0.049 Uiso calc R 1
C C8 0.7746(5) 0.9889(4) 0.4284(4) 0.0312(16) Uani d . 1
H H8A 0.8307 0.9702 0.4115 0.047 Uiso calc R 1
H H8B 0.7666 0.9706 0.4732 0.047 Uiso calc R 1
H H8C 0.7727 1.0434 0.4285 0.047 Uiso calc R 1
C C9 1.0710(6) 1.0131(5) 0.3723(5) 0.044(2) Uani d . 1
H H9A 1.1160 1.0095 0.3383 0.066 Uiso calc R 1
H H9B 1.0976 1.0074 0.4156 0.066 Uiso calc R 1
H H9C 1.0404 1.0618 0.3694 0.066 Uiso calc R 1
C C10 1.0723(5) 0.8691(5) 0.3279(4) 0.039(2) Uani d . 1
H H10A 1.0574 0.8562 0.2827 0.059 Uiso calc R 1
H H10B 1.0725 0.8244 0.3554 0.059 Uiso calc R 1
H H10C 1.1297 0.8901 0.3285 0.059 Uiso calc R 1
C C11 0.7288(5) 0.7341(5) 0.3713(5) 0.042(2) Uani d . 1
H H11A 0.7236 0.6802 0.3756 0.063 Uiso calc R 1
H H11B 0.6798 0.7551 0.3461 0.063 Uiso calc R 1
H H11C 0.7289 0.7568 0.4150 0.063 Uiso calc R 1
C C12 0.9034(5) 0.7244(5) 0.3821(4) 0.0343(18) Uani d . 1
H H12A 0.9443 0.7636 0.3897 0.051 Uiso calc R 1
H H12B 0.9345 0.6798 0.3653 0.051 Uiso calc R 1
H H12C 0.8746 0.7124 0.4235 0.051 Uiso calc R 1
C C13 0.6233(5) 0.7258(4) 0.1818(4) 0.0349(18) Uani d . 1
H H13A 0.6555 0.6992 0.2165 0.052 Uiso calc R 1
H H13B 0.5996 0.6897 0.1514 0.052 Uiso calc R 1
H H13C 0.5760 0.7562 0.2014 0.052 Uiso calc R 1
C C14 0.7488(5) 0.7190(4) 0.0897(4) 0.0303(16) Uani d . 1
H H14A 0.7840 0.7434 0.0566 0.045 Uiso calc R 1
H H14B 0.7065 0.6886 0.0677 0.045 Uiso calc R 1
H H14C 0.7861 0.6872 0.1176 0.045 Uiso calc R 1
C C15 1.0379(5) 0.7185(4) 0.1564(4) 0.0327(17) Uani d . 1
H H15A 1.0847 0.7110 0.1243 0.049 Uiso calc R 1
H H15B 1.0014 0.6753 0.1561 0.049 Uiso calc R 1
H H15C 1.0625 0.7242 0.2002 0.049 Uiso calc R 1
C C16 1.0620(5) 0.8539(5) 0.1084(5) 0.041(2) Uani d . 1
H H16A 1.0395 0.9045 0.0990 0.061 Uiso calc R 1
H H16B 1.0876 0.8321 0.0684 0.061 Uiso calc R 1
H H16C 1.1062 0.8556 0.1426 0.061 Uiso calc R 1
C C17 0.4200(5) 0.6293(5) 0.8322(4) 0.0332(18) Uani d . 1
H H17A 0.4525 0.6748 0.8348 0.050 Uiso calc R 1
H H17B 0.3985 0.6166 0.8760 0.050 Uiso calc R 1
H H17C 0.3711 0.6373 0.8023 0.050 Uiso calc R 1
C C18 0.4629(6) 0.4856(5) 0.8743(5) 0.050(2) Uani d . 1
H H18A 0.5005 0.4405 0.8714 0.075 Uiso calc R 1
H H18B 0.4024 0.4722 0.8713 0.075 Uiso calc R 1
H H18C 0.4724 0.5103 0.9164 0.075 Uiso calc R 1
C C19 0.6012(6) 0.7740(5) 0.8559(5) 0.052(2) Uani d . 1
H H19A 0.6192 0.8171 0.8306 0.078 Uiso calc R 1
H H19B 0.5796 0.7905 0.8990 0.078 Uiso calc R 1
H H19C 0.5553 0.7494 0.8323 0.078 Uiso calc R 1
C C20 0.7616(5) 0.7735(5) 0.8928(4) 0.038(2) Uani d . 1
H H20A 0.8187 0.7482 0.8960 0.058 Uiso calc R 1
H H20B 0.7440 0.7926 0.9361 0.058 Uiso calc R 1
H H20C 0.7642 0.8150 0.8617 0.058 Uiso calc R 1
C C21 0.7209(4) 0.5185(4) 0.9328(3) 0.0260(15) Uani d . 1
H H21A 0.6735 0.5562 0.9299 0.039 Uiso calc R 1
H H21B 0.7415 0.5154 0.9782 0.039 Uiso calc R 1
H H21C 0.7002 0.4701 0.9194 0.039 Uiso calc R 1
C C22 0.8955(4) 0.4710(4) 0.9029(4) 0.0259(15) Uani d . 1
H H22A 0.8879 0.4256 0.8774 0.039 Uiso calc R 1
H H22B 0.8906 0.4597 0.9498 0.039 Uiso calc R 1
H H22C 0.9527 0.4900 0.8937 0.039 Uiso calc R 1
C C23 0.9432(6) 0.4461(4) 0.7015(4) 0.037(2) Uani d . 1
H H23A 0.9331 0.4547 0.7485 0.055 Uiso calc R 1
H H23B 1.0054 0.4408 0.6931 0.055 Uiso calc R 1
H H23C 0.9155 0.4005 0.6882 0.055 Uiso calc R 1
C C24 0.9197(5) 0.4921(4) 0.5702(4) 0.0351(18) Uani d . 1
H H24A 0.9771 0.4671 0.5678 0.053 Uiso calc R 1
H H24B 0.9175 0.5350 0.5405 0.053 Uiso calc R 1
H H24C 0.8759 0.4572 0.5572 0.053 Uiso calc R 1
C C25 0.6809(4) 0.4519(4) 0.5293(4) 0.0243(15) Uani d . 1
H H25A 0.7230 0.4241 0.5565 0.036 Uiso calc R 1
H H25B 0.6940 0.4427 0.4828 0.036 Uiso calc R 1
H H25C 0.6227 0.4356 0.5392 0.036 Uiso calc R 1
C C26 0.6145(5) 0.5818(5) 0.4818(4) 0.041(2) Uani d . 1
H H26A 0.5783 0.6238 0.4983 0.061 Uiso calc R 1
H H26B 0.5776 0.5418 0.4681 0.061 Uiso calc R 1
H H26C 0.6485 0.5982 0.4443 0.061 Uiso calc R 1
C C27 0.4390(4) 0.6424(4) 0.6146(4) 0.0276(16) Uani d . 1
H H27A 0.4616 0.5965 0.5936 0.041 Uiso calc R 1
H H27B 0.3995 0.6691 0.5844 0.041 Uiso calc R 1
H H27C 0.4079 0.6300 0.6549 0.041 Uiso calc R 1
C C28 0.4711(6) 0.7858(4) 0.6537(4) 0.0350(18) Uani d . 1
H H28A 0.4164 0.7749 0.6753 0.053 Uiso calc R 1
H H28B 0.4593 0.8138 0.6132 0.053 Uiso calc R 1
H H28C 0.5057 0.8155 0.6831 0.053 Uiso calc R 1
C C29 0.7501(5) 0.3295(5) 0.7443(4) 0.0303(16) Uani d . 1
H H29A 0.8012 0.3396 0.7178 0.045 Uiso calc R 1
H H29B 0.7423 0.2757 0.7458 0.045 Uiso calc R 1
H H29C 0.7578 0.3482 0.7889 0.045 Uiso calc R 1
C C30 0.5723(5) 0.3183(4) 0.7461(4) 0.0372(19) Uani d . 1
H H30A 0.5997 0.2924 0.7834 0.056 Uiso calc R 1
H H30B 0.5526 0.2817 0.7145 0.056 Uiso calc R 1
H H30C 0.5228 0.3492 0.7617 0.056 Uiso calc R 1
C C31 0.7678(5) 0.7931(4) 0.5788(4) 0.0330(17) Uani d . 1
H H31A 0.8025 0.7561 0.5537 0.050 Uiso calc R 1
H H31B 0.7980 0.8398 0.5805 0.050 Uiso calc R 1
H H31C 0.7117 0.8016 0.5575 0.050 Uiso calc R 1
C C32 0.8554(5) 0.7855(5) 0.6919(4) 0.042(2) Uani d . 1
H H32A 0.8672 0.7631 0.7350 0.063 Uiso calc R 1
H H32B 0.8554 0.8398 0.6955 0.063 Uiso calc R 1
H H32C 0.9002 0.7684 0.6607 0.063 Uiso calc R 1
Mo Mo1 0.61048(4) 0.24994(3) -0.01700(3) 0.02195(12) Uani d . 1
Mo Mo2 0.95462(4) 0.33692(3) 0.07937(3) 0.02121(12) Uani d . 1
Mo Mo3 0.77241(4) 0.50147(3) 0.29754(3) 0.01952(11) Uani d . 1
Mo Mo4 0.88146(3) 0.24889(3) 0.48144(3) 0.01828(11) Uani d . 1
Mo Mo5 0.53974(4) 0.15946(3) 0.57924(3) 0.02027(12) Uani d . 1
Mo Mo6 0.73016(3) 0.00388(3) 0.79719(3) 0.01753(11) Uani d . 1
O O1 0.7860(3) 0.5247(3) 0.8064(3) 0.0288(11) Uani d . 1
O O2 0.6332(3) 0.4512(3) 0.7360(3) 0.0345(12) Uani d . 1
O O3 0.7990(3) 0.5091(3) 0.6592(2) 0.0267(10) Uani d . 1
O O4 0.6308(3) 0.5630(3) 0.6109(3) 0.0321(12) Uani d . 1
O O5 0.7596(4) 0.6741(3) 0.6534(3) 0.0329(12) Uani d . 1
O O6 0.5575(3) 0.6695(3) 0.7031(2) 0.0272(11) Uani d . 1
O O7 0.7184(3) 0.6894(3) 0.7999(3) 0.0278(11) Uani d . 1
O O8 0.5866(3) 0.5777(3) 0.8189(3) 0.0317(12) Uani d . 1
O O9 0.6996(3) 0.9815(3) 0.1620(3) 0.0352(12) Uani d . 1
O O10 0.8465(3) 1.0588(3) 0.2127(3) 0.0341(12) Uani d . 1
O O11 0.7216(3) 0.9764(3) 0.3074(3) 0.0300(11) Uani d . 1
O O12 0.9460(3) 0.9716(3) 0.2996(3) 0.0313(11) Uani d . 1
O O13 0.8328(3) 0.8390(3) 0.3232(3) 0.0281(11) Uani d . 1
O O14 0.9421(3) 0.8320(3) 0.2026(2) 0.0294(11) Uani d . 1
O O15 0.7539(3) 0.8055(3) 0.1910(3) 0.0347(12) Uani d . 1
O O16 0.8656(3) 0.9315(3) 0.1070(3) 0.0330(12) Uani d . 1
Pr Pr1 0.68424(3) 0.57914(2) 0.72542(2) 0.02548(8) Uani d . 1
Pr Pr2 0.82416(3) 0.92341(2) 0.22508(2) 0.02798(9) Uani d . 1
S S1 0.80876(11) 0.54420(9) 0.87912(9) 0.0248(3) Uani d . 1
S S2 0.65104(11) 0.37779(10) 0.70611(9) 0.0258(4) Uani d . 1
S S3 0.89809(11) 0.52398(10) 0.65518(9) 0.0241(3) Uani d . 1
S S4 0.68607(10) 0.54836(9) 0.54593(9) 0.0216(3) Uani d . 1
S S5 0.75131(11) 0.75815(9) 0.66337(10) 0.0273(4) Uani d . 1
S S6 0.52875(10) 0.70130(9) 0.63470(8) 0.0204(3) Uani d . 1
S S7 0.68841(11) 0.71208(10) 0.86610(10) 0.0268(4) Uani d . 1
S S8 0.49025(11) 0.55351(10) 0.80179(9) 0.0283(4) Uani d . 1
S S9 0.60037(11) 0.97252(9) 0.15556(8) 0.0222(3) Uani d . 1
S S10 0.84069(12) 1.11499(10) 0.26649(10) 0.0304(4) Uani d . 1
S S11 0.69190(12) 0.95725(9) 0.37809(9) 0.0253(3) Uani d . 1
S S12 0.99262(11) 0.93770(10) 0.35972(9) 0.0270(4) Uani d . 1
S S13 0.83075(11) 0.75346(10) 0.32827(10) 0.0280(4) Uani d . 1
S S14 0.97585(10) 0.79828(9) 0.13613(8) 0.0218(3) Uani d . 1
S S15 0.69540(11) 0.78562(11) 0.13722(10) 0.0298(4) Uani d . 1
S S16 0.81670(11) 0.94834(9) 0.04462(8) 0.0222(3) Uani d . 1
S S17 0.54376(12) 0.35754(9) -0.01073(9) 0.0262(4) Uani d . 1
S S18 0.73261(11) 0.25822(9) -0.08048(9) 0.0228(3) Uani d . 1
S S19 0.64721(10) 0.21231(9) 0.08602(9) 0.0221(3) Uani d . 1
S S20 0.93337(11) 0.21408(9) 0.07184(10) 0.0273(4) Uani d . 1
S S21 0.82979(10) 0.40873(9) 0.06364(8) 0.0212(3) Uani d . 1
S S22 1.01469(11) 0.35874(10) 0.17709(9) 0.0255(4) Uani d . 1
S S23 0.84212(12) 0.56812(9) 0.22337(9) 0.0276(4) Uani d . 1
S S24 0.76903(11) 0.37773(9) 0.27082(9) 0.0229(3) Uani d . 1
S S25 0.82802(11) 0.51972(10) 0.39758(9) 0.0255(4) Uani d . 1
S S26 0.97938(11) 0.32594(10) 0.43910(9) 0.0257(4) Uani d . 1
S S27 0.76187(11) 0.24381(9) 0.41848(9) 0.0228(3) Uani d . 1
S S28 0.84592(11) 0.28735(9) 0.58351(9) 0.0230(3) Uani d . 1
S S29 0.55611(11) 0.28247(9) 0.57021(9) 0.0234(3) Uani d . 1
S S30 0.66753(10) 0.09053(9) 0.56254(8) 0.0211(3) Uani d . 1
S S31 0.48045(10) 0.13744(9) 0.67810(9) 0.0227(3) Uani d . 1
S S32 0.66278(12) -0.06600(9) 0.72356(9) 0.0265(4) Uani d . 1
S S33 0.72800(10) 0.12826(9) 0.76892(9) 0.0220(3) Uani d . 1
S S34 0.67491(10) -0.01717(9) 0.89779(8) 0.0178(3) Uani d . 1
S S35 0.51836(10) 0.16917(9) -0.05732(9) 0.0220(3) Uani d . 1
S S36 1.04706(12) 0.36546(11) 0.00374(10) 0.0309(4) Uani d . 1
S S37 0.63694(10) 0.54508(10) 0.29967(9) 0.0253(4) Uani d . 1
S S38 0.94174(12) 0.13672(10) 0.48825(9) 0.0280(4) Uani d . 1
S S39 0.44672(12) 0.12648(11) 0.50451(10) 0.0304(4) Uani d . 1
S S40 0.86602(10) -0.03442(10) 0.79993(9) 0.0250(4) Uani d . 1

loop_
_atom_site_aniso_label
_atom_site_aniso_U_11
_atom_site_aniso_U_22
_atom_site_aniso_U_33
_atom_site_aniso_U_12
_atom_site_aniso_U_13
_atom_site_aniso_U_23
Ag1 0.0213(2) 0.0185(2) 0.0261(3) 0.00145(18) -0.0051(2) -0.00202(19)
Ag2 0.0233(2) 0.0186(2) 0.0162(2) -0.00268(18) 0.00113(18) -0.00311(18)
Ag3 0.0201(2) 0.0245(2) 0.0188(2) 0.00338(18) -0.00084(19) 0.00360(19)
Ag4 0.0194(2) 0.0228(2) 0.0205(3) 0.00222(18) 0.00016(19) 0.00386(19)
Ag5 0.0162(2) 0.0221(2) 0.0168(2) -0.00022(17) -0.00191(18) 0.00371(19)
Ag6 0.0211(2) 0.0185(2) 0.0262(3) 0.00178(18) -0.0051(2) -0.0019(2)
C1 0.022(3) 0.055(5) 0.022(4) 0.015(3) -0.010(3) -0.019(3)
C2 0.023(3) 0.024(3) 0.027(4) -0.002(3) 0.009(3) -0.010(3)
C3 0.028(4) 0.053(5) 0.055(6) -0.001(4) -0.011(4) 0.005(4)
C4 0.031(4) 0.024(4) 0.056(5) 0.000(3) -0.021(4) -0.005(3)
C5 0.049(5) 0.030(4) 0.033(4) 0.003(3) 0.007(4) -0.021(3)
C6 0.024(3) 0.026(3) 0.022(4) -0.008(3) 0.004(3) -0.003(3)
C7 0.037(4) 0.035(4) 0.026(4) 0.008(3) -0.015(3) -0.018(3)
C8 0.034(4) 0.035(4) 0.024(4) 0.012(3) 0.001(3) -0.014(3)
C9 0.042(5) 0.047(5) 0.044(5) -0.019(4) 0.007(4) 0.015(4)
C10 0.033(4) 0.049(5) 0.034(5) 0.017(4) 0.019(3) 0.017(4)
C11 0.037(4) 0.042(5) 0.048(5) -0.010(4) 0.014(4) 0.003(4)
C12 0.021(3) 0.045(4) 0.038(4) -0.009(3) -0.001(3) 0.019(4)
C13 0.024(3) 0.026(4) 0.054(5) -0.005(3) 0.023(3) -0.005(3)
C14 0.035(4) 0.019(3) 0.037(4) 0.001(3) 0.009(3) -0.002(3)
C15 0.030(4) 0.022(3) 0.046(5) 0.007(3) -0.010(3) -0.006(3)
C16 0.030(4) 0.042(5) 0.053(5) -0.016(3) -0.014(4) 0.006(4)
C17 0.025(4) 0.049(5) 0.026(4) -0.008(3) -0.012(3) 0.017(3)
C18 0.051(5) 0.048(5) 0.054(6) -0.027(4) -0.002(4) 0.004(4)
C19 0.038(5) 0.054(5) 0.060(6) 0.033(4) 0.012(4) 0.015(5)
C20 0.046(5) 0.045(5) 0.026(4) -0.025(4) 0.019(3) -0.014(3)
C21 0.028(3) 0.033(4) 0.017(3) -0.013(3) 0.001(3) 0.011(3)
C22 0.019(3) 0.037(4) 0.021(4) -0.001(3) -0.008(3) -0.001(3)
C23 0.052(5) 0.020(3) 0.039(5) -0.016(3) -0.030(4) 0.008(3)
C24 0.038(4) 0.033(4) 0.032(4) 0.018(3) 0.007(3) -0.011(3)
C25 0.021(3) 0.028(3) 0.026(4) -0.019(3) 0.006(3) -0.006(3)
C26 0.032(4) 0.057(5) 0.034(5) -0.016(4) 0.011(3) 0.019(4)
C27 0.019(3) 0.032(4) 0.032(4) -0.012(3) -0.011(3) 0.000(3)
C28 0.063(5) 0.012(3) 0.029(4) 0.012(3) 0.017(4) 0.003(3)
C29 0.026(3) 0.042(4) 0.022(4) 0.007(3) 0.001(3) 0.013(3)
C30 0.033(4) 0.033(4) 0.046(5) -0.002(3) -0.020(4) 0.016(4)
C31 0.041(4) 0.016(3) 0.043(5) 0.001(3) -0.005(3) -0.001(3)
C32 0.026(4) 0.061(5) 0.039(5) 0.016(4) -0.021(3) -0.024(4)
Mo1 0.0212(3) 0.0183(3) 0.0262(3) 0.0016(2) -0.0051(2) -0.0019(2)
Mo2 0.0216(3) 0.0202(3) 0.0215(3) 0.0035(2) -0.0024(2) 0.0008(2)
Mo3 0.0198(3) 0.0192(3) 0.0195(3) -0.0004(2) -0.0046(2) 0.0017(2)
Mo4 0.0179(3) 0.0178(3) 0.0190(3) 0.0024(2) 0.0007(2) 0.0024(2)
Mo5 0.0198(3) 0.0196(3) 0.0210(3) 0.0037(2) -0.0003(2) 0.0017(2)
Mo6 0.0201(3) 0.0186(3) 0.0136(3) 0.0026(2) 0.0000(2) 0.0006(2)
O1 0.034(3) 0.016(2) 0.035(3) 0.0028(19) -0.002(2) -0.001(2)
O2 0.030(3) 0.036(3) 0.038(3) -0.009(2) -0.007(2) 0.003(2)
O3 0.026(2) 0.032(3) 0.022(3) -0.004(2) -0.001(2) -0.004(2)
O4 0.031(3) 0.044(3) 0.020(3) 0.006(2) -0.002(2) -0.015(2)
O5 0.044(3) 0.022(2) 0.033(3) 0.001(2) 0.004(2) 0.005(2)
O6 0.027(2) 0.028(2) 0.026(3) 0.007(2) -0.017(2) -0.009(2)
O7 0.025(2) 0.025(2) 0.033(3) 0.0097(19) -0.018(2) -0.009(2)
O8 0.025(2) 0.044(3) 0.027(3) -0.006(2) -0.006(2) 0.004(2)
O9 0.035(3) 0.032(3) 0.039(3) -0.002(2) -0.011(2) 0.008(2)
O10 0.022(2) 0.032(3) 0.047(4) 0.000(2) -0.001(2) 0.004(2)
O11 0.036(3) 0.026(3) 0.028(3) -0.004(2) 0.003(2) 0.006(2)
O12 0.034(3) 0.028(3) 0.031(3) 0.010(2) -0.006(2) -0.004(2)
O13 0.033(3) 0.019(2) 0.032(3) 0.0003(19) 0.003(2) 0.008(2)
O14 0.028(3) 0.043(3) 0.017(3) 0.000(2) -0.004(2) -0.013(2)
O15 0.033(3) 0.035(3) 0.035(3) 0.009(2) 0.005(2) -0.009(2)
O16 0.032(3) 0.039(3) 0.027(3) 0.008(2) -0.008(2) 0.004(2)
Pr1 0.02798(19) 0.02676(19) 0.0212(2) 0.00459(15) -0.00136(15) 0.00115(15)
Pr2 0.0321(2) 0.02562(19) 0.0257(2) 0.00574(16) -0.00071(16) -0.00028(16)
S1 0.0262(8) 0.0230(8) 0.0251(9) -0.0015(6) -0.0049(7) 0.0015(7)
S2 0.0244(8) 0.0251(8) 0.0284(10) -0.0082(7) -0.0040(7) 0.0006(7)
S3 0.0207(8) 0.0279(8) 0.0233(9) 0.0053(6) -0.0046(6) -0.0015(7)
S4 0.0202(7) 0.0227(8) 0.0218(8) 0.0017(6) -0.0002(6) -0.0022(6)
S5 0.0287(9) 0.0208(8) 0.0327(10) -0.0032(7) -0.0028(7) -0.0023(7)
S6 0.0219(8) 0.0212(7) 0.0180(8) 0.0010(6) -0.0008(6) 0.0028(6)
S7 0.0173(8) 0.0297(9) 0.0334(10) 0.0008(6) -0.0076(7) 0.0049(7)
S8 0.0236(8) 0.0350(9) 0.0273(10) -0.0140(7) -0.0017(7) -0.0016(7)
S9 0.0266(8) 0.0192(7) 0.0203(8) 0.0062(6) -0.0021(6) 0.0006(6)
S10 0.0344(9) 0.0290(9) 0.0280(10) -0.0033(7) -0.0056(8) 0.0063(7)
S11 0.0310(9) 0.0228(8) 0.0217(9) 0.0033(7) 0.0042(7) -0.0074(7)
S12 0.0174(8) 0.0342(9) 0.0297(10) -0.0041(7) 0.0018(7) 0.0030(7)
S13 0.0213(8) 0.0292(9) 0.0339(10) -0.0074(7) -0.0033(7) 0.0076(8)
S14 0.0226(8) 0.0272(8) 0.0153(8) 0.0022(6) 0.0037(6) 0.0017(6)
S15 0.0209(8) 0.0320(9) 0.0366(11) -0.0013(7) -0.0033(7) 0.0024(8)
S16 0.0253(8) 0.0223(8) 0.0193(8) -0.0040(6) -0.0031(6) 0.0006(6)
S17 0.0351(9) 0.0212(8) 0.0212(9) 0.0100(7) -0.0031(7) -0.0023(7)
S18 0.0228(8) 0.0234(8) 0.0219(9) 0.0035(6) -0.0010(6) -0.0073(7)
S19 0.0213(8) 0.0186(7) 0.0263(9) 0.0015(6) -0.0050(6) -0.0018(6)
S20 0.0270(8) 0.0195(8) 0.0344(10) 0.0094(6) -0.0046(7) -0.0027(7)
S21 0.0223(8) 0.0189(7) 0.0220(9) 0.0054(6) -0.0054(6) -0.0059(6)
S22 0.0211(8) 0.0324(9) 0.0230(9) -0.0001(7) -0.0045(7) 0.0024(7)
S23 0.0349(9) 0.0207(8) 0.0272(9) -0.0025(7) 0.0124(7) -0.0014(7)
S24 0.0251(8) 0.0219(8) 0.0221(9) -0.0071(6) -0.0052(7) 0.0035(6)
S25 0.0266(8) 0.0284(8) 0.0216(9) 0.0002(7) -0.0084(7) -0.0047(7)
S26 0.0179(7) 0.0302(9) 0.0291(10) -0.0012(6) -0.0018(7) 0.0068(7)
S27 0.0206(7) 0.0274(8) 0.0200(8) 0.0033(6) -0.0009(6) 0.0006(7)
S28 0.0274(8) 0.0203(8) 0.0211(9) 0.0011(6) -0.0011(7) -0.0036(6)
S29 0.0236(8) 0.0195(8) 0.0262(9) 0.0071(6) 0.0034(7) 0.0077(7)
S30 0.0213(7) 0.0225(8) 0.0192(8) 0.0022(6) 0.0027(6) -0.0013(6)
S31 0.0210(8) 0.0233(8) 0.0232(9) 0.0071(6) 0.0015(6) -0.0030(7)
S32 0.0344(9) 0.0199(8) 0.0255(9) -0.0028(7) -0.0063(7) -0.0032(7)
S33 0.0214(8) 0.0184(7) 0.0262(9) 0.0016(6) -0.0050(7) -0.0019(6)
S34 0.0201(7) 0.0189(7) 0.0142(8) 0.0026(6) 0.0001(6) 0.0006(6)
S35 0.0214(8) 0.0188(7) 0.0257(9) 0.0019(6) -0.0050(6) -0.0020(7)
S36 0.0289(9) 0.0324(9) 0.0312(10) 0.0002(7) 0.0071(8) -0.0019(8)
S37 0.0173(7) 0.0369(9) 0.0215(9) 0.0016(7) -0.0041(6) -0.0051(7)
S38 0.0360(9) 0.0276(9) 0.0190(9) 0.0155(7) 0.0066(7) -0.0004(7)
S39 0.0285(9) 0.0338(9) 0.0291(10) -0.0009(7) -0.0083(7) -0.0068(8)
S40 0.0185(8) 0.0364(9) 0.0190(9) 0.0101(7) 0.0043(6) 0.0034(7)

loop_
_atom_type_symbol
_atom_type_description
_atom_type_scat_dispersion_real
_atom_type_scat_dispersion_imag
_atom_type_scat_source
C C 0.0033 0.0016 'International Tables Vol C Tables 4.2.6.8 and 6.1.1.4'
H H 0.0000 0.0000 'International Tables Vol C Tables 4.2.6.8 and 6.1.1.4'
O O 0.0106 0.0060 'International Tables Vol C Tables 4.2.6.8 and 6.1.1.4'
S S 0.1246 0.1234 'International Tables Vol C Tables 4.2.6.8 and 6.1.1.4'
Ag Ag -0.8971 1.1015 'International Tables Vol C Tables 4.2.6.8 and 6.1.1.4'
Pr Pr -0.2180 2.8214 'International Tables Vol C Tables 4.2.6.8 and 6.1.1.4'
Mo Mo -1.6832 0.6857 'International Tables Vol C Tables 4.2.6.8 and 6.1.1.4'

loop_
_geom_angle_atom_site_label_1
_geom_angle_atom_site_label_2
_geom_angle_atom_site_label_3
_geom_angle_site_symmetry_1
_geom_angle_site_symmetry_3
_geom_angle
S20 Ag1 S19 . . 120.61(6)
S20 Ag1 S21 . . 94.74(5)
S19 Ag1 S21 . . 126.66(5)
S20 Ag1 S18 . . 116.60(6)
S19 Ag1 S18 . . 90.53(5)
S21 Ag1 S18 . . 108.88(5)
S20 Ag1 Mo2 . . 47.03(4)
S19 Ag1 Mo2 . . 146.88(4)
S21 Ag1 Mo2 . . 47.79(4)
S18 Ag1 Mo2 . . 122.58(4)
S20 Ag1 Mo1 . . 146.81(4)
S19 Ag1 Mo1 . . 46.95(4)
S21 Ag1 Mo1 . . 117.22(4)
S18 Ag1 Mo1 . . 46.91(4)
Mo2 Ag1 Mo1 . . 161.995(19)
S22 Ag2 S21 . . 94.72(5)
S22 Ag2 S23 . . 128.21(6)
S21 Ag2 S23 . . 115.56(6)
S22 Ag2 S24 . . 110.98(6)
S21 Ag2 S24 . . 115.23(5)
S23 Ag2 S24 . . 93.50(5)
S22 Ag2 Mo2 . . 46.82(4)
S21 Ag2 Mo2 . . 48.21(4)
S23 Ag2 Mo2 . . 145.24(4)
S24 Ag2 Mo2 . . 120.96(4)
S22 Ag2 Mo3 . . 131.56(4)
S21 Ag2 Mo3 . . 132.93(4)
S23 Ag2 Mo3 . . 46.23(4)
S24 Ag2 Mo3 . . 47.56(4)
Mo2 Ag2 Mo3 . . 168.497(18)
S24 Ag3 S26 . . 141.66(6)
S24 Ag3 S25 . . 93.75(5)
S26 Ag3 S25 . . 108.70(5)
S24 Ag3 S27 . . 92.18(5)
S26 Ag3 S27 . . 89.26(5)
S25 Ag3 S27 . . 141.10(5)
S24 Ag3 Mo3 . . 47.68(4)
S26 Ag3 Mo3 . . 142.00(4)
S25 Ag3 Mo3 . . 46.11(4)
S27 Ag3 Mo3 . . 128.52(4)
S24 Ag3 Mo4 . . 132.81(4)
S26 Ag3 Mo4 . . 46.38(4)
S25 Ag3 Mo4 . . 131.03(4)
S27 Ag3 Mo4 . . 45.02(4)
Mo3 Ag3 Mo4 . . 169.415(18)
S29 Ag4 S28 . . 123.51(6)
S29 Ag4 S30 . . 94.87(5)
S28 Ag4 S30 . . 125.49(5)
S29 Ag4 S27 . . 116.20(5)
S28 Ag4 S27 . . 89.13(5)
S30 Ag4 S27 . . 108.32(5)
S29 Ag4 Mo5 . . 46.80(4)
S28 Ag4 Mo5 . . 148.13(4)
S30 Ag4 Mo5 . . 48.10(4)
S27 Ag4 Mo5 . . 122.72(4)
S29 Ag4 Mo4 . . 148.46(4)
S28 Ag4 Mo4 . . 46.64(4)
S30 Ag4 Mo4 . . 114.79(4)
S27 Ag4 Mo4 . . 46.10(4)
Mo5 Ag4 Mo4 . . 159.892(19)
S30 Ag5 S32 . . 115.41(6)
S30 Ag5 S31 . . 95.10(5)
S32 Ag5 S31 . . 127.52(6)
S30 Ag5 S33 . . 115.80(5)
S32 Ag5 S33 . . 94.37(5)
S31 Ag5 S33 . . 110.02(5)
S30 Ag5 Mo5 . . 48.58(4)
S32 Ag5 Mo5 . . 144.96(4)
S31 Ag5 Mo5 . . 46.86(4)
S33 Ag5 Mo5 . . 120.50(4)
S30 Ag5 Mo6 . . 133.54(4)
S32 Ag5 Mo6 . . 46.75(4)
S31 Ag5 Mo6 . . 130.61(4)
S33 Ag5 Mo6 . . 47.88(4)
Mo5 Ag5 Mo6 . . 168.289(18)
S35 Ag6 S33 1_556 . 142.30(5)
S35 Ag6 S34 1_556 . 106.34(5)
S33 Ag6 S34 . . 94.19(5)
S35 Ag6 S18 1_556 1_556 90.61(5)
S33 Ag6 S18 . 1_556 93.05(5)
S34 Ag6 S18 . 1_556 140.62(5)
S35 Ag6 Mo6 1_556 . 140.68(4)
S33 Ag6 Mo6 . . 47.93(4)
S34 Ag6 Mo6 . . 46.28(4)
S18 Ag6 Mo6 1_556 . 128.66(4)
S35 Ag6 Mo1 1_556 1_556 46.02(4)
S33 Ag6 Mo1 . 1_556 134.10(4)
S34 Ag6 Mo1 . 1_556 129.93(4)
S18 Ag6 Mo1 1_556 1_556 46.23(4)
Mo6 Ag6 Mo1 . 1_556 170.066(18)
S16 C1 H1A . . 109.5
S16 C1 H1B . . 109.5
H1A C1 H1B . . 109.5
S16 C1 H1C . . 109.5
H1A C1 H1C . . 109.5
H1B C1 H1C . . 109.5
S16 C2 H2A . . 109.5
S16 C2 H2B . . 109.5
H2A C2 H2B . . 109.5
S16 C2 H2C . . 109.5
H2A C2 H2C . . 109.5
H2B C2 H2C . . 109.5
S10 C3 H3A . . 109.5
S10 C3 H3B . . 109.5
H3A C3 H3B . . 109.5
S10 C3 H3C . . 109.5
H3A C3 H3C . . 109.5
H3B C3 H3C . . 109.5
S10 C4 H4A . . 109.5
S10 C4 H4B . . 109.5
H4A C4 H4B . . 109.5
S10 C4 H4C . . 109.5
H4A C4 H4C . . 109.5
H4B C4 H4C . . 109.5
S9 C5 H5A . . 109.5
S9 C5 H5B . . 109.5
H5A C5 H5B . . 109.5
S9 C5 H5C . . 109.5
H5A C5 H5C . . 109.5
H5B C5 H5C . . 109.5
S9 C6 H6A . . 109.5
S9 C6 H6B . . 109.5
H6A C6 H6B . . 109.5
S9 C6 H6C . . 109.5
H6A C6 H6C . . 109.5
H6B C6 H6C . . 109.5
S11 C7 H7A . . 109.5
S11 C7 H7B . . 109.5
H7A C7 H7B . . 109.5
S11 C7 H7C . . 109.5
H7A C7 H7C . . 109.5
H7B C7 H7C . . 109.5
S11 C8 H8A . . 109.5
S11 C8 H8B . . 109.5
H8A C8 H8B . . 109.5
S11 C8 H8C . . 109.5
H8A C8 H8C . . 109.5
H8B C8 H8C . . 109.5
S12 C9 H9A . . 109.5
S12 C9 H9B . . 109.5
H9A C9 H9B . . 109.5
S12 C9 H9C . . 109.5
H9A C9 H9C . . 109.5
H9B C9 H9C . . 109.5
S12 C10 H10A . . 109.5
S12 C10 H10B . . 109.5
H10A C10 H10B . . 109.5
S12 C10 H10C . . 109.5
H10A C10 H10C . . 109.5
H10B C10 H10C . . 109.5
S13 C11 H11A . . 109.5
S13 C11 H11B . . 109.5
H11A C11 H11B . . 109.5
S13 C11 H11C . . 109.5
H11A C11 H11C . . 109.5
H11B C11 H11C . . 109.5
S13 C12 H12A . . 109.5
S13 C12 H12B . . 109.5
H12A C12 H12B . . 109.5
S13 C12 H12C . . 109.5
H12A C12 H12C . . 109.5
H12B C12 H12C . . 109.5
S15 C13 H13A . . 109.5
S15 C13 H13B . . 109.5
H13A C13 H13B . . 109.5
S15 C13 H13C . . 109.5
H13A C13 H13C . . 109.5
H13B C13 H13C . . 109.5
S15 C14 H14A . . 109.5
S15 C14 H14B . . 109.5
H14A C14 H14B . . 109.5
S15 C14 H14C . . 109.5
H14A C14 H14C . . 109.5
H14B C14 H14C . . 109.5
S14 C15 H15A . . 109.5
S14 C15 H15B . . 109.5
H15A C15 H15B . . 109.5
S14 C15 H15C . . 109.5
H15A C15 H15C . . 109.5
H15B C15 H15C . . 109.5
S14 C16 H16A . . 109.5
S14 C16 H16B . . 109.5
H16A C16 H16B . . 109.5
S14 C16 H16C . . 109.5
H16A C16 H16C . . 109.5
H16B C16 H16C . . 109.5
S8 C17 H17A . . 109.5
S8 C17 H17B . . 109.5
H17A C17 H17B . . 109.5
S8 C17 H17C . . 109.5
H17A C17 H17C . . 109.5
H17B C17 H17C . . 109.5
S8 C18 H18A . . 109.5
S8 C18 H18B . . 109.5
H18A C18 H18B . . 109.5
S8 C18 H18C . . 109.5
H18A C18 H18C . . 109.5
H18B C18 H18C . . 109.5
S7 C19 H19A . . 109.5
S7 C19 H19B . . 109.5
H19A C19 H19B . . 109.5
S7 C19 H19C . . 109.5
H19A C19 H19C . . 109.5
H19B C19 H19C . . 109.5
S7 C20 H20A . . 109.5
S7 C20 H20B . . 109.5
H20A C20 H20B . . 109.5
S7 C20 H20C . . 109.5
H20A C20 H20C . . 109.5
H20B C20 H20C . . 109.5
S1 C21 H21A . . 109.5
S1 C21 H21B . . 109.5
H21A C21 H21B . . 109.5
S1 C21 H21C . . 109.5
H21A C21 H21C . . 109.5
H21B C21 H21C . . 109.5
S1 C22 H22A . . 109.5
S1 C22 H22B . . 109.5
H22A C22 H22B . . 109.5
S1 C22 H22C . . 109.5
H22A C22 H22C . . 109.5
H22B C22 H22C . . 109.5
S3 C23 H23A . . 109.5
S3 C23 H23B . . 109.5
H23A C23 H23B . . 109.5
S3 C23 H23C . . 109.5
H23A C23 H23C . . 109.5
H23B C23 H23C . . 109.5
S3 C24 H24A . . 109.5
S3 C24 H24B . . 109.5
H24A C24 H24B . . 109.5
S3 C24 H24C . . 109.5
H24A C24 H24C . . 109.5
H24B C24 H24C . . 109.5
S4 C25 H25A . . 109.5
S4 C25 H25B . . 109.5
H25A C25 H25B . . 109.5
S4 C25 H25C . . 109.5
H25A C25 H25C . . 109.5
H25B C25 H25C . . 109.5
S4 C26 H26A . . 109.5
S4 C26 H26B . . 109.5
H26A C26 H26B . . 109.5
S4 C26 H26C . . 109.5
H26A C26 H26C . . 109.5
H26B C26 H26C . . 109.5
S6 C27 H27A . . 109.5
S6 C27 H27B . . 109.5
H27A C27 H27B . . 109.5
S6 C27 H27C . . 109.5
H27A C27 H27C . . 109.5
H27B C27 H27C . . 109.5
S6 C28 H28A . . 109.5
S6 C28 H28B . . 109.5
H28A C28 H28B . . 109.5
S6 C28 H28C . . 109.5
H28A C28 H28C . . 109.5
H28B C28 H28C . . 109.5
S2 C29 H29A . . 109.5
S2 C29 H29B . . 109.5
H29A C29 H29B . . 109.5
S2 C29 H29C . . 109.5
H29A C29 H29C . . 109.5
H29B C29 H29C . . 109.5
S2 C30 H30A . . 109.5
S2 C30 H30B . . 109.5
H30A C30 H30B . . 109.5
S2 C30 H30C . . 109.5
H30A C30 H30C . . 109.5
H30B C30 H30C . . 109.5
S5 C31 H31A . . 109.5
S5 C31 H31B . . 109.5
H31A C31 H31B . . 109.5
S5 C31 H31C . . 109.5
H31A C31 H31C . . 109.5
H31B C31 H31C . . 109.5
S5 C32 H32A . . 109.5
S5 C32 H32B . . 109.5
H32A C32 H32B . . 109.5
S5 C32 H32C . . 109.5
H32A C32 H32C . . 109.5
H32B C32 H32C . . 109.5
S17 Mo1 S35 . . 107.99(7)
S17 Mo1 S19 . . 108.51(7)
S35 Mo1 S19 . . 107.94(6)
S17 Mo1 S18 . . 109.85(7)
S35 Mo1 S18 . . 112.58(7)
S19 Mo1 S18 . . 109.86(7)
S17 Mo1 Ag1 . . 104.89(5)
S35 Mo1 Ag1 . . 146.79(5)
S19 Mo1 Ag1 . . 55.92(4)
S18 Mo1 Ag1 . . 58.70(4)
S17 Mo1 Ag6 . 1_554 140.18(5)
S35 Mo1 Ag6 . 1_554 54.91(5)
S19 Mo1 Ag6 . 1_554 111.04(5)
S18 Mo1 Ag6 . 1_554 60.12(4)
Ag1 Mo1 Ag6 . 1_554 100.784(18)
S36 Mo2 S22 . . 107.70(7)
S36 Mo2 S20 . . 107.85(7)
S22 Mo2 S20 . . 108.22(7)
S36 Mo2 S21 . . 108.27(7)
S22 Mo2 S21 . . 111.88(7)
S20 Mo2 S21 . . 112.73(6)
S36 Mo2 Ag2 . . 129.44(6)
S22 Mo2 Ag2 . . 56.30(5)
S20 Mo2 Ag2 . . 122.65(5)
S21 Mo2 Ag2 . . 56.00(4)
S36 Mo2 Ag1 . . 121.01(6)
S22 Mo2 Ag1 . . 131.19(5)
S20 Mo2 Ag1 . . 55.61(5)
S21 Mo2 Ag1 . . 57.22(4)
Ag2 Mo2 Ag1 . . 91.783(17)
S37 Mo3 S23 . . 107.12(7)
S37 Mo3 S25 . . 107.32(7)
S23 Mo3 S25 . . 109.73(7)
S37 Mo3 S24 . . 106.76(7)
S23 Mo3 S24 . . 113.03(7)
S25 Mo3 S24 . . 112.54(7)
S37 Mo3 Ag2 . . 127.82(5)
S23 Mo3 Ag2 . . 56.62(5)
S25 Mo3 Ag2 . . 124.84(5)
S24 Mo3 Ag2 . . 56.81(5)
S37 Mo3 Ag3 . . 124.32(5)
S23 Mo3 Ag3 . . 128.57(5)
S25 Mo3 Ag3 . . 57.62(5)
S24 Mo3 Ag3 . . 54.99(4)
Ag2 Mo3 Ag3 . . 88.511(17)
S38 Mo4 S28 . . 108.27(7)
S38 Mo4 S27 . . 108.51(7)
S28 Mo4 S27 . . 110.40(7)
S38 Mo4 S26 . . 108.45(7)
S28 Mo4 S26 . . 108.77(7)
S27 Mo4 S26 . . 112.34(7)
S38 Mo4 Ag4 . . 102.24(5)
S28 Mo4 Ag4 . . 56.00(4)
S27 Mo4 Ag4 . . 59.76(5)
S26 Mo4 Ag4 . . 149.03(5)
S38 Mo4 Ag3 . . 141.42(5)
S28 Mo4 Ag3 . . 110.08(5)
S27 Mo4 Ag3 . . 61.19(5)
S26 Mo4 Ag3 . . 54.42(5)
Ag4 Mo4 Ag3 . . 102.397(17)
S39 Mo5 S29 . . 108.20(7)
S39 Mo5 S31 . . 107.24(7)
S29 Mo5 S31 . . 107.97(7)
S39 Mo5 S30 . . 108.09(7)
S29 Mo5 S30 . . 112.76(6)
S31 Mo5 S30 . . 112.37(6)
S39 Mo5 Ag5 . . 129.35(6)
S29 Mo5 Ag5 . . 122.40(5)
S31 Mo5 Ag5 . . 57.17(4)
S30 Mo5 Ag5 . . 55.67(4)
S39 Mo5 Ag4 . . 122.40(6)
S29 Mo5 Ag4 . . 55.80(4)
S31 Mo5 Ag4 . . 130.26(5)
S30 Mo5 Ag4 . . 57.00(4)
Ag5 Mo5 Ag4 . . 90.310(16)
S40 Mo6 S32 . . 107.85(7)
S40 Mo6 S34 . . 106.73(6)
S32 Mo6 S34 . . 109.00(7)
S40 Mo6 S33 . . 106.70(7)
S32 Mo6 S33 . . 112.80(7)
S34 Mo6 S33 . . 113.42(6)
S40 Mo6 Ag5 . . 128.13(5)
S32 Mo6 Ag5 . . 56.16(5)
S34 Mo6 Ag5 . . 125.10(5)
S33 Mo6 Ag5 . . 57.01(4)
S40 Mo6 Ag6 . . 123.01(5)
S32 Mo6 Ag6 . . 129.13(5)
S34 Mo6 Ag6 . . 57.99(4)
S33 Mo6 Ag6 . . 55.45(5)
Ag5 Mo6 Ag6 . . 89.684(16)
S1 O1 Pr1 . . 133.9(3)
S2 O2 Pr1 . . 138.2(3)
S3 O3 Pr1 . . 127.9(3)
S4 O4 Pr1 . . 128.1(3)
S5 O5 Pr1 . . 124.1(3)
S6 O6 Pr1 . . 126.6(3)
S7 O7 Pr1 . . 132.9(3)
S8 O8 Pr1 . . 114.5(3)
S9 O9 Pr2 . . 138.3(3)
S10 O10 Pr2 . . 125.7(3)
S11 O11 Pr2 . . 137.1(3)
S12 O12 Pr2 . . 132.2(3)
S13 O13 Pr2 . . 130.7(3)
S14 O14 Pr2 . . 130.4(3)
S15 O15 Pr2 . . 134.5(3)
S16 O16 Pr2 . . 134.3(3)
O8 Pr1 O1 . . 81.92(17)
O8 Pr1 O2 . . 72.56(19)
O1 Pr1 O2 . . 78.30(16)
O8 Pr1 O4 . . 121.32(17)
O1 Pr1 O4 . . 142.40(17)
O2 Pr1 O4 . . 81.43(18)
O8 Pr1 O3 . . 146.88(17)
O1 Pr1 O3 . . 74.52(17)
O2 Pr1 O3 . . 80.02(17)
O4 Pr1 O3 . . 70.98(16)
O8 Pr1 O6 . . 71.49(18)
O1 Pr1 O6 . . 147.39(17)
O2 Pr1 O6 . . 110.03(17)
O4 Pr1 O6 . . 69.76(16)
O3 Pr1 O6 . . 137.17(16)
O8 Pr1 O5 . . 138.89(18)
O1 Pr1 O5 . . 110.22(17)
O2 Pr1 O5 . . 147.11(18)
O4 Pr1 O5 . . 72.98(18)
O3 Pr1 O5 . . 72.42(17)
O6 Pr1 O5 . . 80.34(17)
O8 Pr1 O7 . . 72.15(18)
O1 Pr1 O7 . . 76.09(15)
O2 Pr1 O7 . . 138.67(18)
O4 Pr1 O7 . . 136.26(17)
O3 Pr1 O7 . . 122.48(15)
O6 Pr1 O7 . . 77.98(14)
O5 Pr1 O7 . . 73.15(18)
O14 Pr2 O11 . . 146.54(17)
O14 Pr2 O10 . . 120.58(17)
O11 Pr2 O10 . . 78.64(17)
O14 Pr2 O16 . . 70.99(17)
O11 Pr2 O16 . . 142.44(17)
O10 Pr2 O16 . . 78.48(19)
O14 Pr2 O13 . . 73.84(17)
O11 Pr2 O13 . . 73.25(17)
O10 Pr2 O13 . . 131.73(18)
O16 Pr2 O13 . . 142.69(17)
O14 Pr2 O9 . . 136.28(18)
O11 Pr2 O9 . . 73.54(19)
O10 Pr2 O9 . . 71.19(17)
O16 Pr2 O9 . . 71.07(18)
O13 Pr2 O9 . . 132.93(17)
O14 Pr2 O15 . . 73.77(16)
O11 Pr2 O15 . . 102.65(17)
O10 Pr2 O15 . . 151.40(18)
O16 Pr2 O15 . . 84.38(18)
O13 Pr2 O15 . . 74.16(18)
O9 Pr2 O15 . . 81.69(18)
O14 Pr2 O12 . . 78.50(16)
O11 Pr2 O12 . . 86.49(17)
O10 Pr2 O12 . . 66.42(17)
O16 Pr2 O12 . . 110.71(17)
O13 Pr2 O12 . . 73.36(17)
O9 Pr2 O12 . . 135.87(17)
O15 Pr2 O12 . . 141.90(17)
O1 S1 C21 . . 109.4(2)
O1 S1 C22 . . 104.3(2)
C21 S1 C22 . . 100.7(3)
O2 S2 C30 . . 103.6(3)
O2 S2 C29 . . 110.9(3)
C30 S2 C29 . . 95.5(3)
O3 S3 C23 . . 101.1(3)
O3 S3 C24 . . 99.1(3)
C23 S3 C24 . . 101.0(4)
O4 S4 C25 . . 106.0(2)
O4 S4 C26 . . 103.2(3)
C25 S4 C26 . . 97.7(4)
O5 S5 C32 . . 105.9(3)
O5 S5 C31 . . 101.7(2)
C32 S5 C31 . . 94.2(4)
O6 S6 C28 . . 104.2(3)
O6 S6 C27 . . 101.7(2)
C28 S6 C27 . . 100.2(4)
O7 S7 C20 . . 105.3(3)
O7 S7 C19 . . 107.1(4)
C20 S7 C19 . . 98.4(5)
O8 S8 C17 . . 104.8(2)
O8 S8 C18 . . 103.2(3)
C17 S8 C18 . . 94.2(4)
O9 S9 C6 . . 105.0(2)
O9 S9 C5 . . 101.8(3)
C6 S9 C5 . . 96.3(4)
O10 S10 C4 . . 101.4(3)
O10 S10 C3 . . 105.3(3)
C4 S10 C3 . . 99.8(4)
O11 S11 C8 . . 104.2(3)
O11 S11 C7 . . 105.8(3)
C8 S11 C7 . . 93.7(3)
O12 S12 C10 . . 106.2(3)
O12 S12 C9 . . 97.6(3)
C10 S12 C9 . . 95.6(4)
O13 S13 C12 . . 108.6(3)
O13 S13 C11 . . 105.7(3)
C12 S13 C11 . . 101.8(4)
O14 S14 C15 . . 106.1(3)
O14 S14 C16 . . 107.3(3)
C15 S14 C16 . . 97.8(4)
O15 S15 C14 . . 107.7(3)
O15 S15 C13 . . 99.9(3)
C14 S15 C13 . . 99.0(3)
O16 S16 C1 . . 103.9(2)
O16 S16 C2 . . 106.1(2)
C1 S16 C2 . . 98.6(4)
Mo1 S18 Ag1 . . 74.39(5)
Mo1 S18 Ag6 . 1_554 73.65(5)
Ag1 S18 Ag6 . 1_554 118.71(6)
Mo1 S19 Ag1 . . 77.13(5)
Mo2 S20 Ag1 . . 77.36(5)
Mo2 S21 Ag2 . . 75.79(5)
Mo2 S21 Ag1 . . 74.99(5)
Ag2 S21 Ag1 . . 112.64(6)
Mo2 S22 Ag2 . . 76.88(5)
Mo3 S23 Ag2 . . 77.15(5)
Mo3 S24 Ag3 . . 77.32(5)
Mo3 S24 Ag2 . . 75.63(5)
Ag3 S24 Ag2 . . 110.04(6)
Mo3 S25 Ag3 . . 76.27(5)
Mo4 S26 Ag3 . . 79.20(5)
Mo4 S27 Ag4 . . 74.15(5)
Mo4 S27 Ag3 . . 73.79(5)
Ag4 S27 Ag3 . . 118.81(6)
Mo4 S28 Ag4 . . 77.36(5)
Mo5 S29 Ag4 . . 77.40(5)
Mo5 S30 Ag5 . . 75.75(5)
Mo5 S30 Ag4 . . 74.90(5)
Ag5 S30 Ag4 . . 110.99(6)
Mo5 S31 Ag5 . . 75.98(5)
Mo6 S32 Ag5 . . 77.10(5)
Mo6 S33 Ag6 . . 76.62(5)
Mo6 S33 Ag5 . . 75.10(5)
Ag6 S33 Ag5 . . 110.69(6)
Mo6 S34 Ag6 . . 75.73(5)
Mo1 S35 Ag6 . 1_554 79.07(5)

loop_
_geom_bond_atom_site_label_1
_geom_bond_atom_site_label_2
_geom_bond_site_symmetry_2
_geom_bond_distance
Ag1 S20 . 2.4893(17)
Ag1 S19 . 2.5226(16)
Ag1 S21 . 2.5619(16)
Ag1 S18 . 2.6341(17)
Ag1 Mo2 . 2.9433(6)
Ag1 Mo1 . 2.9690(6)
Ag2 S22 . 2.5072(17)
Ag2 S21 . 2.5101(17)
Ag2 S23 . 2.5274(17)
Ag2 S24 . 2.5492(16)
Ag2 Mo2 . 2.9349(6)
Ag2 Mo3 . 2.9509(6)
Ag3 S24 . 2.4901(17)
Ag3 S26 . 2.4921(17)
Ag3 S25 . 2.5783(18)
Ag3 S27 . 2.7465(17)
Ag3 Mo3 . 2.9660(6)
Ag3 Mo4 . 3.0099(6)
Ag4 S29 . 2.4946(16)
Ag4 S28 . 2.5151(16)
Ag4 S30 . 2.5571(16)
Ag4 S27 . 2.6584(17)
Ag4 Mo5 . 2.9436(6)
Ag4 Mo4 . 2.9602(6)
Ag5 S30 . 2.4992(17)
Ag5 S32 . 2.5100(17)
Ag5 S31 . 2.5404(16)
Ag5 S33 . 2.5568(16)
Ag5 Mo5 . 2.9333(6)
Ag5 Mo6 . 2.9457(6)
Ag6 S35 1_556 2.4929(17)
Ag6 S33 . 2.5085(18)
Ag6 S34 . 2.5929(15)
Ag6 S18 1_556 2.7032(16)
Ag6 Mo6 . 2.9632(6)
Ag6 Mo1 1_556 2.9915(6)
C1 S16 . 1.820(7)
C1 H1A . 0.9600
C1 H1B . 0.9600
C1 H1C . 0.9600
C2 S16 . 1.837(7)
C2 H2A . 0.9600
C2 H2B . 0.9600
C2 H2C . 0.9600
C3 S10 . 1.788(8)
C3 H3A . 0.9600
C3 H3B . 0.9600
C3 H3C . 0.9600
C4 S10 . 1.733(7)
C4 H4A . 0.9600
C4 H4B . 0.9600
C4 H4C . 0.9600
C5 S9 . 1.785(7)
C5 H5A . 0.9600
C5 H5B . 0.9600
C5 H5C . 0.9600
C6 S9 . 1.720(7)
C6 H6A . 0.9600
C6 H6B . 0.9600
C6 H6C . 0.9600
C7 S11 . 1.765(7)
C7 H7A . 0.9600
C7 H7B . 0.9600
C7 H7C . 0.9600
C8 S11 . 1.722(7)
C8 H8A . 0.9600
C8 H8B . 0.9600
C8 H8C . 0.9600
C9 S12 . 1.838(8)
C9 H9A . 0.9600
C9 H9B . 0.9600
C9 H9C . 0.9600
C10 S12 . 1.789(7)
C10 H10A . 0.9600
C10 H10B . 0.9600
C10 H10C . 0.9600
C11 S13 . 1.812(7)
C11 H11A . 0.9600
C11 H11B . 0.9600
C11 H11C . 0.9600
C12 S13 . 1.611(7)
C12 H12A . 0.9600
C12 H12B . 0.9600
C12 H12C . 0.9600
C13 S15 . 1.785(7)
C13 H13A . 0.9600
C13 H13B . 0.9600
C13 H13C . 0.9600
C14 S15 . 1.689(7)
C14 H14A . 0.9600
C14 H14B . 0.9600
C14 H14C . 0.9600
C15 S14 . 1.709(7)
C15 H15A . 0.9600
C15 H15B . 0.9600
C15 H15C . 0.9600
C16 S14 . 1.755(7)
C16 H16A . 0.9600
C16 H16B . 0.9600
C16 H16C . 0.9600
C17 S8 . 1.780(8)
C17 H17A . 0.9600
C17 H17B . 0.9600
C17 H17C . 0.9600
C18 S8 . 1.932(9)
C18 H18A . 0.9600
C18 H18B . 0.9600
C18 H18C . 0.9600
C19 S7 . 1.692(7)
C19 H19A . 0.9600
C19 H19B . 0.9600
C19 H19C . 0.9600
C20 S7 . 1.673(7)
C20 H20A . 0.9600
C20 H20B . 0.9600
C20 H20C . 0.9600
C21 S1 . 1.781(6)
C21 H21A . 0.9600
C21 H21B . 0.9600
C21 H21C . 0.9600
C22 S1 . 1.867(7)
C22 H22A . 0.9600
C22 H22B . 0.9600
C22 H22C . 0.9600
C23 S3 . 1.769(7)
C23 H23A . 0.9600
C23 H23B . 0.9600
C23 H23C . 0.9600
C24 S3 . 1.813(7)
C24 H24A . 0.9600
C24 H24B . 0.9600
C24 H24C . 0.9600
C25 S4 . 1.737(6)
C25 H25A . 0.9600
C25 H25B . 0.9600
C25 H25C . 0.9600
C26 S4 . 1.767(8)
C26 H26A . 0.9600
C26 H26B . 0.9600
C26 H26C . 0.9600
C27 S6 . 1.794(6)
C27 H27A . 0.9600
C27 H27B . 0.9600
C27 H27C . 0.9600
C28 S6 . 1.737(7)
C28 H28A . 0.9600
C28 H28B . 0.9600
C28 H28C . 0.9600
C29 S2 . 1.862(7)
C29 H29A . 0.9600
C29 H29B . 0.9600
C29 H29C . 0.9600
C30 S2 . 1.805(8)
C30 H30A . 0.9600
C30 H30B . 0.9600
C30 H30C . 0.9600
C31 S5 . 1.815(8)
C31 H31A . 0.9600
C31 H31B . 0.9600
C31 H31C . 0.9600
C32 S5 . 1.768(7)
C32 H32A . 0.9600
C32 H32B . 0.9600
C32 H32C . 0.9600
Mo1 S17 . 2.1156(18)
Mo1 S35 . 2.1925(16)
Mo1 S19 . 2.2256(18)
Mo1 S18 . 2.2512(18)
Mo1 Ag6 1_554 2.9915(6)
Mo2 S36 . 2.1308(19)
Mo2 S22 . 2.1977(18)
Mo2 S20 . 2.2070(18)
Mo2 S21 . 2.2572(17)
Mo3 S37 . 2.1655(17)
Mo3 S23 . 2.1855(18)
Mo3 S25 . 2.2004(18)
Mo3 S24 . 2.2480(17)
Mo4 S38 . 2.1475(18)
Mo4 S28 . 2.2058(18)
Mo4 S27 . 2.2172(17)
Mo4 S26 . 2.2183(17)
Mo5 S39 . 2.1552(18)
Mo5 S29 . 2.1988(17)
Mo5 S31 . 2.2061(18)
Mo5 S30 . 2.2693(17)
Mo6 S40 . 2.1440(17)
Mo6 S32 . 2.2011(18)
Mo6 S34 . 2.2098(17)
Mo6 S33 . 2.2611(17)
O1 S1 . 1.536(5)
O1 Pr1 . 2.411(5)
O2 S2 . 1.441(6)
O2 Pr1 . 2.423(5)
O3 S3 . 1.540(5)
O3 Pr1 . 2.472(5)
O4 S4 . 1.558(5)
O4 Pr1 . 2.449(5)
O5 S5 . 1.495(5)
O5 Pr1 . 2.513(5)
O6 S6 . 1.534(5)
O6 Pr1 . 2.486(5)
O7 S7 . 1.446(6)
O7 Pr1 . 2.521(5)
O8 S8 . 1.580(5)
O8 Pr1 . 2.379(5)
O9 S9 . 1.527(5)
O9 Pr2 . 2.462(5)
O10 S10 . 1.461(6)
O10 Pr2 . 2.436(5)
O11 S11 . 1.522(5)
O11 Pr2 . 2.420(5)
O12 S12 . 1.506(5)
O12 Pr2 . 2.551(5)
O13 S13 . 1.512(5)
O13 Pr2 . 2.458(5)
O14 S14 . 1.532(5)
O14 Pr2 . 2.399(5)
O15 S15 . 1.449(6)
O15 Pr2 . 2.472(5)
O16 S16 . 1.476(5)
O16 Pr2 . 2.442(5)
S18 Ag6 1_554 2.7032(16)
S35 Ag6 1_554 2.4929(17)
